data_4305474
loop_
_publ_author_name
'Stefan Schneider'
'Tommy Hawkins'
'Michael Rosander'
'Jeffrey Mills'
'Ghanshyam Vaghjiani'
'Steven Chambreau'

_publ_contact_author_address
;10 East Saturn Blvd, Bldg. 8451
Edwards Air Force Base, CA 93524
;
_publ_contact_author_email stefan.schneider@edwards.af.mil
_publ_contact_author_name 'Stefan Schneider'
_publ_section_title
;
Liquid Azide Salts and Their Reactions with Common Oxidizers IRFNA and N2O4
;
_journal_name_full 'Inorganic Chemistry'
_journal_page_first 6082
_journal_page_last 6089
_journal_paper_doi 10.1021/ic8004739
_journal_volume 47
_journal_year 2008
_chemical_formula_moiety 'C3H6N3+ NO3-'
_chemical_formula_sum 'C3 H6 N4 O3'
_chemical_formula_weight 146.12
_chemical_melting_point 513
_chemical_name_common 'methyl-1,2,4-triazolium nitrate'
_chemical_name_systematic '1-methyl-1,2,4-triazolium nitrate'
_space_group_IT_number 62
_symmetry_cell_setting orthorhombic
_symmetry_space_group_name_Hall '-P 2ac 2n'
_symmetry_space_group_name_H-M 'P n m a'
_atom_sites_solution_hydrogens geom
_atom_sites_solution_primary direct
_atom_sites_solution_secondary difmap
_audit_creation_method SHELXL-97
_cell_angle_alpha 90.00
_cell_angle_beta 90.00
_cell_angle_gamma 90.00
_cell_formula_units_Z 4
_cell_length_a 9.115(5)
_cell_length_b 6.141(4)
_cell_length_c 10.967(7)
_cell_measurement_reflns_used 2475
_cell_measurement_temperature 173(2)
_cell_measurement_theta_max 28.46
_cell_measurement_theta_min 2.91
_cell_volume 613.9(7)
_computing_molecular_graphics 'X-Seed (Barbour, 1999)'
_computing_structure_refinement 'SHELXL-97 (Sheldrick, 1997)'
_computing_structure_solution 'SHELXS-97 (Sheldrick, 1990)'
_diffrn_ambient_temperature 173(2)
_diffrn_measured_fraction_theta_full 0.907
_diffrn_measured_fraction_theta_max 0.907
_diffrn_radiation_monochromator graphite
_diffrn_radiation_source 'fine-focus sealed tube'
_diffrn_radiation_type MoK\a
_diffrn_radiation_wavelength 0.71073
_diffrn_reflns_av_R_equivalents 0.0325
_diffrn_reflns_av_sigmaI/netI 0.0356
_diffrn_reflns_limit_h_max 11
_diffrn_reflns_limit_h_min -9
_diffrn_reflns_limit_k_max 8
_diffrn_reflns_limit_k_min -4
_diffrn_reflns_limit_l_max 14
_diffrn_reflns_limit_l_min -13
_diffrn_reflns_number 2475
_diffrn_reflns_theta_full 28.46
_diffrn_reflns_theta_max 28.46
_diffrn_reflns_theta_min 2.91
_exptl_absorpt_coefficient_mu 0.140
_exptl_absorpt_correction_T_max 0.9862
_exptl_absorpt_correction_T_min 0.9210
_exptl_crystal_colour colorless
_exptl_crystal_density_diffrn 1.581
_exptl_crystal_density_method 'not measured'
_exptl_crystal_description block
_exptl_crystal_F_000 304
_exptl_crystal_size_max 0.60
_exptl_crystal_size_mid 0.10
_exptl_crystal_size_min 0.10
_refine_diff_density_max 0.314
_refine_diff_density_min -0.304
_refine_diff_density_rms 0.110
_refine_ls_extinction_coef 0.024(5)
_refine_ls_extinction_expression Fc^*^=kFc[1+0.001xFc^2^\l^3^/sin(2\q)]^-1/4^
_refine_ls_extinction_method SHELXL
_refine_ls_goodness_of_fit_ref 1.129
_refine_ls_hydrogen_treatment mixed
_refine_ls_matrix_type full
_refine_ls_number_parameters 78
_refine_ls_number_reflns 768
_refine_ls_number_restraints 0
_refine_ls_restrained_S_all 1.129
_refine_ls_R_factor_all 0.0437
_refine_ls_R_factor_gt 0.0387
_refine_ls_shift/su_max 0.000
_refine_ls_shift/su_mean 0.000
_refine_ls_structure_factor_coef Fsqd
_refine_ls_weighting_details 'calc w=1/[\s^2^(Fo^2^)+(0.0382P)^2^+0.4278P] where P=(Fo^2^+2Fc^2^)/3'
_refine_ls_weighting_scheme calc
_refine_ls_wR_factor_gt 0.0871
_refine_ls_wR_factor_ref 0.1001
_reflns_number_gt 704
_reflns_number_total 768
_reflns_threshold_expression >2sigma(I)
_cod_data_source_file ic8004739-file003_1.cif
_cod_data_source_block sad1
_cod_original_cell_volume 613.9(6)
_cod_database_code 4305474

loop_
_symmetry_equiv_pos_as_xyz
'x, y, z'
'-x+1/2, -y, z+1/2'
'-x, y+1/2, -z'
'x+1/2, -y+1/2, -z+1/2'
'-x, -y, -z'
'x-1/2, y, -z-1/2'
'x, -y-1/2, z'
'-x-1/2, y-1/2, z-1/2'

loop_
_atom_site_label
_atom_site_type_symbol
_atom_site_fract_x
_atom_site_fract_y
_atom_site_fract_z
_atom_site_U_iso_or_equiv
_atom_site_adp_type
_atom_site_occupancy
_atom_site_symmetry_multiplicity
_atom_site_calc_flag
_atom_site_refinement_flags
_atom_site_disorder_assembly
_atom_site_disorder_group
N4 N 0.79435(18) 0.2500 0.37606(15) 0.0150(4) Uani 1 2 d S . .
O1 O 0.79243(17) 0.2500 0.48926(12) 0.0195(4) Uani 1 2 d S . .
O2 O 0.67312(15) 0.2500 0.31801(12) 0.0178(4) Uani 1 2 d S . .
O3 O 0.91161(15) 0.2500 0.31820(12) 0.0186(4) Uani 1 2 d S . .
N1 N 0.36975(18) 0.2500 0.58600(14) 0.0143(4) Uani 1 2 d S . .
N2 N 0.22621(18) 0.2500 0.62378(15) 0.0165(4) Uani 1 2 d S . .
N3 N 0.2411(2) 0.2500 0.42366(15) 0.0165(4) Uani 1 2 d S . .
C2 C 0.3783(2) 0.2500 0.46635(17) 0.0157(4) Uani 1 2 d S . .
H2 H 0.467(3) 0.2500 0.421(2) 0.032(7) Uiso 1 2 d S . .
H1 H 0.053(3) 0.2500 0.515(2) 0.016(6) Uiso 1 2 d S . .
H3 H 0.211(3) 0.2500 0.342(3) 0.041(9) Uiso 1 2 d S . .
C1 C 0.1517(2) 0.2500 0.52233(18) 0.0167(4) Uani 1 2 d S . .
C3 C 0.4889(2) 0.2500 0.67527(18) 0.0175(4) Uani 1 2 d S . .
H5 H 0.4793(18) 0.121(3) 0.7244(15) 0.027(5) Uiso 1 1 d . . .
H4 H 0.577(3) 0.2500 0.632(2) 0.013(5) Uiso 1 2 d S . .

loop_
_atom_site_aniso_label
_atom_site_aniso_U_11
_atom_site_aniso_U_22
_atom_site_aniso_U_33
_atom_site_aniso_U_23
_atom_site_aniso_U_13
_atom_site_aniso_U_12
N4 0.0135(8) 0.0153(8) 0.0162(8) 0.000 0.0005(6) 0.000
O1 0.0195(8) 0.0260(8) 0.0131(7) 0.000 0.0001(6) 0.000
O2 0.0125(7) 0.0239(7) 0.0170(7) 0.000 -0.0018(5) 0.000
O3 0.0118(7) 0.0258(8) 0.0183(7) 0.000 0.0031(5) 0.000
N1 0.0135(9) 0.0146(7) 0.0149(8) 0.000 -0.0001(7) 0.000
N2 0.0118(9) 0.0195(8) 0.0183(8) 0.000 0.0021(6) 0.000
N3 0.0174(9) 0.0172(8) 0.0147(8) 0.000 -0.0006(7) 0.000
C2 0.0166(10) 0.0145(9) 0.0159(9) 0.000 0.0004(8) 0.000
C1 0.0124(10) 0.0190(9) 0.0188(9) 0.000 0.0003(8) 0.000
C3 0.0150(10) 0.0209(10) 0.0167(9) 0.000 -0.0022(8) 0.000

loop_
_atom_type_symbol
_atom_type_description
_atom_type_scat_dispersion_real
_atom_type_scat_dispersion_imag
_atom_type_scat_source
C C 0.0033 0.0016 'International Tables Vol C Tables 4.2.6.8 and 6.1.1.4'
H H 0.0000 0.0000 'International Tables Vol C Tables 4.2.6.8 and 6.1.1.4'
N N 0.0061 0.0033 'International Tables Vol C Tables 4.2.6.8 and 6.1.1.4'
O O 0.0106 0.0060 'International Tables Vol C Tables 4.2.6.8 and 6.1.1.4'

loop_
_geom_angle_atom_site_label_1
_geom_angle_atom_site_label_2
_geom_angle_atom_site_label_3
_geom_angle
_geom_angle_site_symmetry_1
_geom_angle_site_symmetry_3
_geom_angle_publ_flag
O1 N4 O3 121.51(17) . . ?
O1 N4 O2 119.14(16) . . ?
O3 N4 O2 119.35(16) . . ?
C2 N1 N2 110.98(17) . . ?
C2 N1 C3 128.63(18) . . ?
N2 N1 C3 120.39(16) . . ?
C1 N2 N1 103.82(16) . . ?
C2 N3 C1 106.44(17) . . ?
N1 C2 N3 107.12(18) . . ?
N2 C1 N3 111.7(2) . . ?

loop_
_geom_bond_atom_site_label_1
_geom_bond_atom_site_label_2
_geom_bond_distance
_geom_bond_site_symmetry_2
_geom_bond_publ_flag
N4 O1 1.242(2) . ?
N4 O3 1.243(2) . ?
N4 O2 1.275(2) . ?
N1 C2 1.315(3) . ?
N1 N2 1.372(2) . ?
N1 C3 1.462(3) . ?
N2 C1 1.303(3) . ?
N3 C2 1.336(3) . ?
N3 C1 1.354(3) . ?
